data_4087717
loop_
_publ_author_name
'Baillie, Rhett A.'
'Lef\`evre, Guillaume P.'
'Wakeham, Russell J.'
'Holmes, Aaron S.'
'Legzdins, Peter'

_publ_section_title
;
 Unsymmetrical Saturated Ketones Resulting from Activations of Hydrocarbon
 C(sp3)--H and C(sp2)--H Bonds Effected by Cp*W(NO)(H)(\h3-allyl)
 Complexes
;
_journal_issue 16
_journal_name_full Organometallics
_journal_page_first 4085
_journal_paper_doi 10.1021/acs.organomet.5b00537
_journal_volume 34
_journal_year 2015
_chemical_formula_moiety 'C20 H25 N O2 W'
_chemical_formula_sum 'C20 H25 N O2 W'
_chemical_formula_weight 495.26
_space_group_crystal_system monoclinic
_space_group_IT_number 14
_space_group_name_Hall '-P 2ybc'
_space_group_name_H-M_alt 'P 1 21/c 1'
_atom_sites_solution_hydrogens geom
_atom_sites_solution_primary direct
_audit_creation_date 2015-04-22
_audit_creation_method
;
Olex2 1.2
(compiled 2015.01.26 svn.r3150 for OlexSys, GUI svn.r4998)
;
_cell_angle_alpha 90
_cell_angle_beta 97.175(7)
_cell_angle_gamma 90
_cell_formula_units_Z 4
_cell_length_a 15.1177(19)
_cell_length_b 7.8813(9)
_cell_length_c 15.4847(19)
_cell_measurement_reflns_used 9991
_cell_measurement_temperature 100
_cell_measurement_theta_max 27.511
_cell_measurement_theta_min 2.716
_cell_volume 1830.5(4)
_computing_cell_refinement 'SAINT v8.34A (Bruker, 2013)'
_computing_data_reduction 'SAINT v8.34A (Bruker, 2013)'
_computing_molecular_graphics 'Olex2 (Dolomanov et al., 2009)'
_computing_publication_material 'Olex2 (Dolomanov et al., 2009)'
_computing_structure_refinement 'ShelXL (Sheldrick, 2008)'
_computing_structure_solution 'ShelXS (Sheldrick, 2008)'
_diffrn_ambient_temperature 100
_diffrn_measured_fraction_theta_full 0.999
_diffrn_measured_fraction_theta_max 0.998
_diffrn_measurement_device_type 'Bruker APEX-II CCD'
_diffrn_measurement_method '\f and \w scans'
_diffrn_radiation_type MoK\a
_diffrn_radiation_wavelength 0.71073
_diffrn_reflns_av_R_equivalents 0.0293
_diffrn_reflns_av_unetI/netI 0.0239
_diffrn_reflns_Laue_measured_fraction_full 0.999
_diffrn_reflns_Laue_measured_fraction_max 0.998
_diffrn_reflns_limit_h_max 18
_diffrn_reflns_limit_h_min -19
_diffrn_reflns_limit_k_max 10
_diffrn_reflns_limit_k_min -10
_diffrn_reflns_limit_l_max 19
_diffrn_reflns_limit_l_min -20
_diffrn_reflns_number 19693
_diffrn_reflns_point_group_measured_fraction_full 0.999
_diffrn_reflns_point_group_measured_fraction_max 0.998
_diffrn_reflns_theta_full 25.000
_diffrn_reflns_theta_max 27.539
_diffrn_reflns_theta_min 2.652
_diffrn_standards_number 0
_exptl_absorpt_coefficient_mu 6.322
_exptl_absorpt_correction_T_max 0.7456
_exptl_absorpt_correction_T_min 0.5272
_exptl_absorpt_correction_type multi-scan
_exptl_absorpt_process_details
;
SADABS-2014/5 (Bruker,2014/5) was used for absorption correction.
wR2(int) was 0.0933 before and 0.0394 after correction.
The Ratio of minimum to maximum transmission is 0.7071.
The \l/2 correction factor is 0.00150.
;
_exptl_crystal_colour orange
_exptl_crystal_colour_primary orange
_exptl_crystal_density_diffrn 1.797
_exptl_crystal_description Plate
_exptl_crystal_F_000 968
_exptl_crystal_size_max 0.25
_exptl_crystal_size_mid 0.14
_exptl_crystal_size_min 0.05
_refine_diff_density_max 2.862
_refine_diff_density_min -2.051
_refine_diff_density_rms 0.141
_refine_ls_extinction_method none
_refine_ls_goodness_of_fit_ref 1.283
_refine_ls_hydrogen_treatment constr
_refine_ls_matrix_type full
_refine_ls_number_parameters 223
_refine_ls_number_reflns 4227
_refine_ls_number_restraints 6
_refine_ls_restrained_S_all 1.282
_refine_ls_R_factor_all 0.0344
_refine_ls_R_factor_gt 0.0312
_refine_ls_shift/su_max 0.000
_refine_ls_shift/su_mean 0.000
_refine_ls_structure_factor_coef Fsqd
_refine_ls_weighting_details
;
 w=1/[\s^2^(Fo^2^)+10.7003P]
 where P=(Fo^2^+2Fc^2^)/3
;
_refine_ls_weighting_scheme calc
_refine_ls_wR_factor_gt 0.0629
_refine_ls_wR_factor_ref 0.0638
_reflns_Friedel_coverage 0.000
_reflns_number_gt 3932
_reflns_number_total 4227
_reflns_threshold_expression 'I > 2\s(I)'
_cod_data_source_file om5b00537_si_003.cif
_cod_data_source_block 11
_cod_database_code 4087717
_shelxl_version_number 2012-9
_shelx_space_group_comment
;
The symmetry employed for this shelxl refinement is uniquely defined
by the following loop, which should always be used as a source of
symmetry information in preference to the above space-group names.
They are only intended as comments.
;
_shelx_estimated_absorpt_t_max 0.743
_shelx_estimated_absorpt_t_min 0.301
_olex2_refinement_description
;
1. Others
 Fixed Uiso: H10A(0.037) H10B(0.037) H10C(0.037) H7A(0.036) H7B(0.036)
 H7C(0.036) H6A(0.034) H6B(0.034) H6C(0.034) H8A(0.037) H8B(0.037) H8C(0.037)
 H9A(0.041) H9B(0.041) H9C(0.041) H12A(0.033) H12B(0.033) H12C(0.033)
 H12D(0.033) H12E(0.033) H12F(0.033) H13(0.02) H14(0.017) H16(0.025) H17(0.028)
 H18(0.031) H19(0.029) H20(0.025) H16A(0.025) H17A(0.028) H18A(0.031)
 H19A(0.029) H20A(0.025) H50A(0.017) H51A(0.02)
 Fixed X: H10A(0.0913) H10B(0.0814) H10C(0.1773) H7A(0.307) H7B(0.2314)
 H7C(0.2263) H6A(0.2898) H6B(0.2507) H6C(0.3267) H8A(0.1127) H8B(0.0376)
 H8C(0.0228) H9A(-0.0284) H9B(-0.0588) H9C(-0.0065) H12A(0.3126) H12B(0.3674)
 H12C(0.2611) H12D(0.2677) H12E(0.3716) H12F(0.3008) H13(0.3442) H14(0.3706)
 H16(0.4624) H17(0.5663) H18(0.5871) H19(0.504) H20(0.4001) H16A(0.4148)
 H17A(0.5191) H18A(0.5844) H19A(0.5454) H20A(0.4412) H50A(0.3564) H51A(0.3547)
 Fixed Y: H10A(0.0163) H10B(-0.1812) H10C(-0.1037) H7A(-0.0897) H7B(-0.2245)
 H7C(-0.0351) H6A(-0.2143) H6B(-0.3493) H6C(-0.2193) H8A(0.1778) H8B(0.0337)
 H8C(0.2077) H9A(0.2218) H9B(0.0426) H9C(0.1752) H12A(0.0897) H12B(0.2533)
 H12C(0.2619) H12D(0.1452) H12E(0.1903) H12F(0.3344) H13(0.3905) H14(0.0444)
 H16(-0.0306) H17(0.0424) H18(0.3272) H19(0.539) H20(0.466) H16A(-0.0097) H17A(-
 0.0654) H18A(0.1591) H19A(0.4393) H20A(0.495) H50A(0.4034) H51A(0.0593)
 Fixed Z: H10A(0.0358) H10B(0.0565) H10C(0.0463) H7A(0.3893) H7B(0.4047)
 H7C(0.4411) H6A(0.1476) H6B(0.2102) H6C(0.2491) H8A(0.4149) H8B(0.4036)
 H8C(0.3505) H9A(0.2099) H9B(0.1676) H9C(0.1143) H12A(0.0535) H12B(0.0296)
 H12C(0.0247) H12D(0.0252) H12E(0.0328) H12F(0.0487) H13(0.1592) H14(0.1993)
 H16(0.3285) H17(0.4476) H18(0.4878) H19(0.4089) H20(0.2898) H16A(0.2826)
 H17A(0.4041) H18A(0.4881) H19A(0.4506) H20A(0.3291) H50A(0.1953) H51A(0.1564)
;
_olex2_submission_special_instructions 'No special instructions were received'

loop_
_space_group_symop_operation_xyz
'x, y, z'
'-x, y+1/2, -z+1/2'
'-x, -y, -z'
'x, -y-1/2, z-1/2'

loop_
_atom_site_label
_atom_site_type_symbol
_atom_site_fract_x
_atom_site_fract_y
_atom_site_fract_z
_atom_site_U_iso_or_equiv
_atom_site_adp_type
_atom_site_occupancy
_atom_site_site_symmetry_order
_atom_site_calc_flag
_atom_site_refinement_flags_posn
_atom_site_refinement_flags_adp
_atom_site_refinement_flags_occupancy
_atom_site_disorder_assembly
_atom_site_disorder_group
W1 W 0.21084(2) 0.19716(2) 0.22799(2) 0.01394(6) Uani 1 1 d . . . . .
C1 C 0.2036(3) -0.1085(6) 0.2245(3) 0.0186(9) Uani 1 1 d . . . . .
C5 C 0.1342(3) -0.0437(6) 0.1626(3) 0.0158(9) Uani 1 1 d . . . . .
C2 C 0.1901(3) -0.0515(6) 0.3093(3) 0.0156(9) Uani 1 1 d . . . . .
C4 C 0.0755(3) 0.0527(6) 0.2107(3) 0.0175(10) Uani 1 1 d . . . . .
C3 C 0.1098(3) 0.0469(6) 0.3004(3) 0.0177(10) Uani 1 1 d . . . . .
C10 C 0.1198(4) -0.0813(7) 0.0670(3) 0.0247(11) Uani 1 1 d . . . . .
H10A H 0.0913 0.0163 0.0358 0.037 Uiso 1 1 calc GR . . . .
H10B H 0.0814 -0.1812 0.0565 0.037 Uiso 1 1 calc GR . . . .
H10C H 0.1773 -0.1037 0.0463 0.037 Uiso 1 1 calc GR . . . .
C7 C 0.2434(4) -0.1048(7) 0.3934(3) 0.0242(11) Uani 1 1 d . . . . .
H7A H 0.3070 -0.0897 0.3893 0.036 Uiso 1 1 calc GR . . . .
H7B H 0.2314 -0.2245 0.4047 0.036 Uiso 1 1 calc GR . . . .
H7C H 0.2263 -0.0351 0.4411 0.036 Uiso 1 1 calc GR . . . .
C6 C 0.2738(3) -0.2337(6) 0.2063(4) 0.0226(11) Uani 1 1 d . . . . .
H6A H 0.2898 -0.2143 0.1476 0.034 Uiso 1 1 calc GR . . . .
H6B H 0.2507 -0.3493 0.2102 0.034 Uiso 1 1 calc GR . . . .
H6C H 0.3267 -0.2193 0.2491 0.034 Uiso 1 1 calc GR . . . .
C8 C 0.0670(4) 0.1231(7) 0.3737(3) 0.0246(11) Uani 1 1 d . . . . .
H8A H 0.1127 0.1778 0.4149 0.037 Uiso 1 1 calc GR . . . .
H8B H 0.0376 0.0337 0.4036 0.037 Uiso 1 1 calc GR . . . .
H8C H 0.0228 0.2077 0.3505 0.037 Uiso 1 1 calc GR . . . .
C9 C -0.0123(3) 0.1299(7) 0.1722(4) 0.0276(12) Uani 1 1 d . . . . .
H9A H -0.0284 0.2218 0.2099 0.041 Uiso 1 1 calc GR . . . .
H9B H -0.0588 0.0426 0.1676 0.041 Uiso 1 1 calc GR . . . .
H9C H -0.0065 0.1752 0.1143 0.041 Uiso 1 1 calc GR . . . .
O2 O 0.2321(3) 0.4567(5) 0.3726(2) 0.0283(9) Uani 1 1 d . . . . .
O1 O 0.1323(3) 0.4566(5) 0.0888(2) 0.0296(9) Uani 1 1 d . . . . .
N2 N 0.2279(3) 0.3587(5) 0.3129(3) 0.0183(8) Uani 1 1 d . . . . .
C11 C 0.1635(3) 0.3617(6) 0.1426(3) 0.0152(9) Uani 1 1 d . . . . .
C12 C 0.3156(3) 0.2138(7) 0.0563(3) 0.0222(10) Uani 1 1 d . . . . .
H12A H 0.3126 0.0897 0.0535 0.033 Uiso 0.782(6) 1 calc R . P A 1
H12B H 0.3674 0.2533 0.0296 0.033 Uiso 0.782(6) 1 calc R . P A 1
H12C H 0.2611 0.2619 0.0247 0.033 Uiso 0.782(6) 1 calc R . P A 1
H12D H 0.2677 0.1452 0.0252 0.033 Uiso 0.218(6) 1 calc R . P A 2
H12E H 0.3716 0.1903 0.0328 0.033 Uiso 0.218(6) 1 calc R . P A 2
H12F H 0.3008 0.3344 0.0487 0.033 Uiso 0.218(6) 1 calc R . P A 2
C13 C 0.3243(4) 0.2701(9) 0.1504(4) 0.0166(13) Uani 0.782(6) 1 d . . P A 1
H13 H 0.3442 0.3905 0.1592 0.020 Uiso 0.782(6) 1 calc R . P A 1
C14 C 0.3575(4) 0.1605(7) 0.2204(4) 0.0140(11) Uani 0.782(6) 1 d . . P A 1
H14 H 0.3706 0.0444 0.1993 0.017 Uiso 0.782(6) 1 calc R . P A 1
C15 C 0.4215(3) 0.2108(6) 0.2980(3) 0.0148(14) Uani 0.782(6) 1 d . U P A 1
C16 C 0.4709(3) 0.0850(5) 0.3448(3) 0.0204(15) Uani 0.782(6) 1 d G . P A 1
H16 H 0.4624 -0.0306 0.3285 0.025 Uiso 0.782(6) 1 calc R . P A 1
C17 C 0.5326(3) 0.1284(6) 0.4156(3) 0.0232(16) Uani 0.782(6) 1 d G . P A 1
H17 H 0.5663 0.0424 0.4476 0.028 Uiso 0.782(6) 1 calc R . P A 1
C18 C 0.5449(3) 0.2976(7) 0.4394(2) 0.0256(18) Uani 0.782(6) 1 d G U P A 1
H18 H 0.5871 0.3272 0.4878 0.031 Uiso 0.782(6) 1 calc R . P A 1
C19 C 0.4955(3) 0.4234(5) 0.3926(3) 0.0238(15) Uani 0.782(6) 1 d G U P A 1
H19 H 0.5040 0.5390 0.4089 0.029 Uiso 0.782(6) 1 calc R . P A 1
C20 C 0.4338(3) 0.3800(5) 0.3218(3) 0.0209(15) Uani 0.782(6) 1 d G . P A 1
H20 H 0.4001 0.4660 0.2898 0.025 Uiso 0.782(6) 1 calc R . P A 1
C15A C 0.4182(14) 0.248(3) 0.2944(13) 0.0148(14) Uani 0.218(6) 1 d . U P A 2
C16A C 0.4413(12) 0.081(3) 0.3167(13) 0.0204(15) Uani 0.218(6) 1 d G . P A 2
H16A H 0.4148 -0.0097 0.2826 0.025 Uiso 0.218(6) 1 calc R . P A 2
C17A C 0.5033(13) 0.048(2) 0.3889(13) 0.0232(16) Uani 0.218(6) 1 d G . P A 2
H17A H 0.5191 -0.0654 0.4041 0.028 Uiso 0.218(6) 1 calc R . P A 2
C18A C 0.5420(11) 0.182(3) 0.4387(9) 0.0256(18) Uani 0.218(6) 1 d G U P A 2
H18A H 0.5844 0.1591 0.4881 0.031 Uiso 0.218(6) 1 calc R . P A 2
C19A C 0.5189(13) 0.348(3) 0.4165(12) 0.0238(15) Uani 0.218(6) 1 d G . P A 2
H19A H 0.5454 0.4393 0.4506 0.029 Uiso 0.218(6) 1 calc R . P A 2
C20A C 0.4570(16) 0.381(2) 0.3443(15) 0.0209(15) Uani 0.218(6) 1 d G . P A 2
H20A H 0.4412 0.4950 0.3291 0.025 Uiso 0.218(6) 1 calc R . P A 2
C14A C 0.3538(13) 0.283(3) 0.2150(13) 0.0140(11) Uani 0.218(6) 1 d . . P A 2
H50A H 0.3564 0.4034 0.1953 0.017 Uiso 0.218(6) 1 calc R . P A 2
C13A C 0.3251(15) 0.172(3) 0.1463(15) 0.0166(13) Uani 0.218(6) 1 d . . P A 2
H51A H 0.3547 0.0593 0.1564 0.020 Uiso 0.218(6) 1 calc R . P A 2

loop_
_atom_site_aniso_label
_atom_site_aniso_U_11
_atom_site_aniso_U_22
_atom_site_aniso_U_33
_atom_site_aniso_U_23
_atom_site_aniso_U_13
_atom_site_aniso_U_12
W1 0.01286(9) 0.00928(9) 0.02069(10) -0.00380(7) 0.00603(6) -0.00148(8)
C1 0.020(2) 0.011(2) 0.026(2) -0.0015(19) 0.0047(19) -0.0033(19)
C5 0.019(2) 0.011(2) 0.018(2) -0.0026(17) 0.0044(19) -0.0034(18)
C2 0.020(2) 0.008(2) 0.020(2) -0.0016(17) 0.0051(19) -0.0033(17)
C4 0.013(2) 0.012(2) 0.028(2) -0.0030(18) 0.0050(19) -0.0032(18)
C3 0.018(2) 0.013(2) 0.024(2) -0.0049(18) 0.0092(19) -0.0057(18)
C10 0.032(3) 0.022(3) 0.021(2) -0.005(2) 0.006(2) -0.006(2)
C7 0.033(3) 0.018(3) 0.021(2) 0.001(2) 0.002(2) -0.004(2)
C6 0.026(3) 0.008(2) 0.035(3) -0.0022(19) 0.010(2) -0.0011(19)
C8 0.029(3) 0.023(3) 0.026(3) -0.007(2) 0.015(2) -0.004(2)
C9 0.017(2) 0.023(3) 0.042(3) -0.003(2) 0.001(2) -0.002(2)
O2 0.049(2) 0.0165(18) 0.0193(18) -0.0068(14) 0.0046(17) 0.0017(17)
O1 0.034(2) 0.026(2) 0.028(2) 0.0073(16) 0.0007(17) 0.0041(17)
N2 0.021(2) 0.0141(19) 0.020(2) 0.0026(15) 0.0064(17) 0.0038(16)
C11 0.015(2) 0.015(2) 0.015(2) -0.0029(17) 0.0019(18) -0.0039(18)
C12 0.022(2) 0.028(3) 0.017(2) 0.001(2) 0.0048(19) 0.001(2)
C13 0.013(2) 0.019(4) 0.019(3) -0.004(3) 0.005(2) -0.001(3)
C14 0.015(3) 0.010(3) 0.017(3) -0.002(2) 0.006(2) 0.001(2)
C15 0.012(2) 0.022(4) 0.012(2) 0.001(2) 0.0076(17) 0.000(2)
C16 0.014(4) 0.028(3) 0.020(4) 0.002(3) 0.005(3) 0.001(3)
C17 0.018(3) 0.027(4) 0.025(4) 0.009(3) 0.005(3) 0.005(3)
C18 0.011(3) 0.051(5) 0.014(3) -0.005(3) 0.001(2) -0.006(4)
C19 0.019(3) 0.030(4) 0.023(4) -0.005(3) 0.006(3) -0.010(3)
C20 0.024(4) 0.025(3) 0.015(4) -0.001(3) 0.006(3) -0.002(3)
C15A 0.012(2) 0.022(4) 0.012(2) 0.001(2) 0.0076(17) 0.000(2)
C16A 0.014(4) 0.028(3) 0.020(4) 0.002(3) 0.005(3) 0.001(3)
C17A 0.018(3) 0.027(4) 0.025(4) 0.009(3) 0.005(3) 0.005(3)
C18A 0.011(3) 0.051(5) 0.014(3) -0.005(3) 0.001(2) -0.006(4)
C19A 0.019(3) 0.030(4) 0.023(4) -0.005(3) 0.006(3) -0.010(3)
C20A 0.024(4) 0.025(3) 0.015(4) -0.001(3) 0.006(3) -0.002(3)
C14A 0.015(3) 0.010(3) 0.017(3) -0.002(2) 0.006(2) 0.001(2)
C13A 0.013(2) 0.019(4) 0.019(3) -0.004(3) 0.005(2) -0.001(3)

loop_
_atom_type_symbol
_atom_type_description
_atom_type_scat_dispersion_real
_atom_type_scat_dispersion_imag
_atom_type_scat_source
C C 0.0033 0.0016 'International Tables Vol C Tables 4.2.6.8 and 6.1.1.4'
H H 0.0000 0.0000 'International Tables Vol C Tables 4.2.6.8 and 6.1.1.4'
N N 0.0061 0.0033 'International Tables Vol C Tables 4.2.6.8 and 6.1.1.4'
O O 0.0106 0.0060 'International Tables Vol C Tables 4.2.6.8 and 6.1.1.4'
W W -0.8490 6.8722 'International Tables Vol C Tables 4.2.6.8 and 6.1.1.4'

loop_
_geom_angle_atom_site_label_1
_geom_angle_atom_site_label_2
_geom_angle_atom_site_label_3
_geom_angle
C5 W1 C1 34.55(16)
C2 W1 C1 34.67(16)
C2 W1 C5 58.50(16)
C4 W1 C1 58.13(16)
C4 W1 C5 35.69(16)
C4 W1 C2 58.94(17)
C4 W1 C3 35.54(17)
C3 W1 C1 58.12(16)
C3 W1 C5 59.07(16)
C3 W1 C2 35.48(16)
N2 W1 C1 135.63(17)
N2 W1 C5 151.57(17)
N2 W1 C2 102.15(16)
N2 W1 C4 117.85(17)
N2 W1 C3 92.89(17)
N2 W1 C11 91.84(18)
N2 W1 C13 98.9(2)
N2 W1 C14 94.31(19)
N2 W1 C14A 78.9(5)
N2 W1 C13A 114.3(6)
C11 W1 C1 130.19(18)
C11 W1 C5 97.20(17)
C11 W1 C2 149.19(18)
C11 W1 C4 90.25(18)
C11 W1 C3 117.61(18)
C11 W1 C13 73.1(2)
C11 W1 C14 109.5(2)
C11 W1 C14A 90.8(6)
C11 W1 C13A 85.3(7)
C13 W1 C1 105.9(2)
C13 W1 C5 109.49(19)
C13 W1 C2 130.1(2)
C13 W1 C4 140.2(2)
C13 W1 C3 163.9(2)
C14 W1 C1 85.03(18)
C14 W1 C5 107.76(18)
C14 W1 C2 96.77(18)
C14 W1 C4 142.00(18)
C14 W1 C3 131.98(19)
C14 W1 C13 36.6(2)
C14A W1 C1 109.4(5)
C14A W1 C5 127.6(5)
C14A W1 C2 118.6(5)
C14A W1 C4 163.1(5)
C14A W1 C3 150.8(5)
C13A W1 C1 86.4(7)
C13A W1 C5 93.3(6)
C13A W1 C2 112.6(7)
C13A W1 C4 127.8(6)
C13A W1 C3 144.5(7)
C13A W1 C14A 35.7(8)
C5 C1 W1 71.6(3)
C5 C1 C2 109.2(4)
C5 C1 C6 126.0(4)
C2 C1 W1 71.1(3)
C2 C1 C6 124.5(5)
C6 C1 W1 129.0(3)
C1 C5 W1 73.9(3)
C1 C5 C4 106.9(4)
C1 C5 C10 126.7(4)
C4 C5 W1 70.1(2)
C4 C5 C10 126.2(4)
C10 C5 W1 125.5(3)
C1 C2 W1 74.3(3)
C1 C2 C3 107.4(4)
C1 C2 C7 125.9(4)
C3 C2 W1 70.7(3)
C3 C2 C7 126.2(4)
C7 C2 W1 126.8(3)
C5 C4 W1 74.2(3)
C5 C4 C9 125.0(5)
C3 C4 W1 72.3(3)
C3 C4 C5 108.3(4)
C3 C4 C9 126.4(4)
C9 C4 W1 124.3(3)
C2 C3 W1 73.9(3)
C2 C3 C8 125.8(5)
C4 C3 W1 72.2(3)
C4 C3 C2 108.2(4)
C4 C3 C8 126.0(5)
C8 C3 W1 122.1(3)
C5 C10 H10A 109.5
C5 C10 H10B 109.5
C5 C10 H10C 109.5
H10A C10 H10B 109.5
H10A C10 H10C 109.5
H10B C10 H10C 109.5
C2 C7 H7A 109.5
C2 C7 H7B 109.5
C2 C7 H7C 109.5
H7A C7 H7B 109.5
H7A C7 H7C 109.5
H7B C7 H7C 109.5
C1 C6 H6A 109.5
C1 C6 H6B 109.5
C1 C6 H6C 109.5
H6A C6 H6B 109.5
H6A C6 H6C 109.5
H6B C6 H6C 109.5
C3 C8 H8A 109.5
C3 C8 H8B 109.5
C3 C8 H8C 109.5
H8A C8 H8B 109.5
H8A C8 H8C 109.5
H8B C8 H8C 109.5
C4 C9 H9A 109.5
C4 C9 H9B 109.5
C4 C9 H9C 109.5
H9A C9 H9B 109.5
H9A C9 H9C 109.5
H9B C9 H9C 109.5
O2 N2 W1 173.1(4)
O1 C11 W1 177.1(4)
H12A C12 H12B 109.5
H12A C12 H12C 109.5
H12B C12 H12C 109.5
H12D C12 H12E 109.5
H12D C12 H12F 109.5
H12E C12 H12F 109.5
C13 C12 H12A 109.5
C13 C12 H12B 109.5
C13 C12 H12C 109.5
C13A C12 H12D 109.5
C13A C12 H12E 109.5
C13A C12 H12F 109.5
W1 C13 H13 113.5
C12 C13 W1 116.8(4)
C12 C13 H13 113.5
C14 C13 W1 70.4(3)
C14 C13 C12 122.3(5)
C14 C13 H13 113.5
W1 C14 H14 111.7
C13 C14 W1 73.0(3)
C13 C14 H14 111.7
C13 C14 C15 125.4(5)
C15 C14 W1 117.7(4)
C15 C14 H14 111.7
C16 C15 C14 118.7(4)
C16 C15 C20 120.0
C20 C15 C14 121.2(4)
C15 C16 H16 120.0
C15 C16 C17 120.0
C17 C16 H16 120.0
C16 C17 H17 120.0
C18 C17 C16 120.0
C18 C17 H17 120.0
C17 C18 H18 120.0
C17 C18 C19 120.0
C19 C18 H18 120.0
C18 C19 H19 120.0
C20 C19 C18 120.0
C20 C19 H19 120.0
C15 C20 H20 120.0
C19 C20 C15 120.0
C19 C20 H20 120.0
C16A C15A C20A 120.0
C16A C15A C14A 119.7(17)
C20A C15A C14A 120.3(17)
C15A C16A H16A 120.0
C15A C16A C17A 120.0
C17A C16A H16A 120.0
C16A C17A H17A 120.0
C18A C17A C16A 120.0
C18A C17A H17A 120.0
C17A C18A H18A 120.0
C19A C18A C17A 120.0
C19A C18A H18A 120.0
C18A C19A H19A 120.0
C18A C19A C20A 120.0
C20A C19A H19A 120.0
C15A C20A H20A 120.0
C19A C20A C15A 120.0
C19A C20A H20A 120.0
W1 C14A H50A 112.3
C15A C14A W1 113.3(15)
C15A C14A H50A 112.3
C13A C14A W1 71.3(12)
C13A C14A C15A 128(2)
C13A C14A H50A 112.3
W1 C13A H51A 110.2
C12 C13A W1 122.3(14)
C12 C13A H51A 110.2
C14A C13A W1 73.1(12)
C14A C13A C12 126(2)
C14A C13A H51A 110.2

loop_
_geom_bond_atom_site_label_1
_geom_bond_atom_site_label_2
_geom_bond_distance
W1 C1 2.412(5)
W1 C5 2.383(4)
W1 C2 2.371(4)
W1 C4 2.328(5)
W1 C3 2.329(5)
W1 N2 1.826(4)
W1 C11 1.925(5)
W1 C13 2.288(6)
W1 C14 2.254(6)
W1 C14A 2.30(2)
W1 C13A 2.27(2)
C1 C5 1.424(7)
C1 C2 1.426(7)
C1 C6 1.502(7)
C5 C4 1.444(6)
C5 C10 1.499(6)
C2 C3 1.433(7)
C2 C7 1.504(7)
C4 C3 1.421(7)
C4 C9 1.513(7)
C3 C8 1.500(6)
C10 H10A 0.9800
C10 H10B 0.9800
C10 H10C 0.9800
C7 H7A 0.9800
C7 H7B 0.9800
C7 H7C 0.9800
C6 H6A 0.9800
C6 H6B 0.9800
C6 H6C 0.9800
C8 H8A 0.9800
C8 H8B 0.9800
C8 H8C 0.9800
C9 H9A 0.9800
C9 H9B 0.9800
C9 H9C 0.9800
O2 N2 1.200(5)
O1 C11 1.174(6)
C12 H12A 0.9800
C12 H12B 0.9800
C12 H12C 0.9800
C12 H12D 0.9800
C12 H12E 0.9800
C12 H12F 0.9800
C12 C13 1.513(7)
C12 C13A 1.42(2)
C13 H13 1.0000
C13 C14 1.428(9)
C14 H14 1.0000
C14 C15 1.498(6)
C15 C16 1.3900
C15 C20 1.3900
C16 H16 0.9500
C16 C17 1.3900
C17 H17 0.9500
C17 C18 1.3900
C18 H18 0.9500
C18 C19 1.3900
C19 H19 0.9500
C19 C20 1.3900
C20 H20 0.9500
C15A C16A 1.3900
C15A C20A 1.3900
C15A C14A 1.50(2)
C16A H16A 0.9500
C16A C17A 1.3900
C17A H17A 0.9500
C17A C18A 1.3900
C18A H18A 0.9500
C18A C19A 1.3900
C19A H19A 0.9500
C19A C20A 1.3900
C20A H20A 0.9500
C14A H50A 1.0000
C14A C13A 1.40(3)
C13A H51A 1.0000

loop_
_geom_torsion_atom_site_label_1
_geom_torsion_atom_site_label_2
_geom_torsion_atom_site_label_3
_geom_torsion_atom_site_label_4
_geom_torsion
W1 C1 C5 C4 -62.7(3)
W1 C1 C5 C10 122.5(5)
W1 C1 C2 C3 63.3(3)
W1 C1 C2 C7 -124.4(5)
W1 C5 C4 C3 -64.7(3)
W1 C5 C4 C9 121.2(5)
W1 C2 C3 C4 64.5(3)
W1 C2 C3 C8 -118.2(5)
W1 C4 C3 C2 -65.6(3)
W1 C4 C3 C8 117.1(5)
W1 C13 C14 C15 -112.3(6)
W1 C14 C15 C16 113.4(4)
W1 C14 C15 C20 -68.5(5)
W1 C14A C13A C12 118(2)
C1 C5 C4 W1 65.2(3)
C1 C5 C4 C3 0.5(5)
C1 C5 C4 C9 -173.6(4)
C1 C2 C3 W1 -65.7(3)
C1 C2 C3 C4 -1.2(5)
C1 C2 C3 C8 176.1(4)
C5 C1 C2 W1 -61.8(3)
C5 C1 C2 C3 1.5(5)
C5 C1 C2 C7 173.8(4)
C5 C4 C3 W1 66.0(3)
C5 C4 C3 C2 0.4(5)
C5 C4 C3 C8 -176.8(4)
C2 C1 C5 W1 61.5(3)
C2 C1 C5 C4 -1.2(5)
C2 C1 C5 C10 -176.0(4)
C10 C5 C4 W1 -120.0(5)
C10 C5 C4 C3 175.3(4)
C10 C5 C4 C9 1.2(8)
C7 C2 C3 W1 122.0(5)
C7 C2 C3 C4 -173.5(4)
C7 C2 C3 C8 3.8(8)
C6 C1 C5 W1 -125.3(5)
C6 C1 C5 C4 172.0(4)
C6 C1 C5 C10 -2.7(8)
C6 C1 C2 W1 124.8(5)
C6 C1 C2 C3 -171.8(4)
C6 C1 C2 C7 0.5(7)
C9 C4 C3 W1 -120.0(5)
C9 C4 C3 C2 174.4(4)
C9 C4 C3 C8 -2.9(8)
C12 C13 C14 W1 -110.0(5)
C12 C13 C14 C15 137.8(6)
C13 C12 C13A W1 74(2)
C13 C12 C13A C14A -17.9(13)
C13 C14 C15 C16 -158.5(5)
C13 C14 C15 C20 19.7(8)
C14 C15 C16 C17 178.2(6)
C14 C15 C20 C19 -178.1(6)
C15 C16 C17 C18 0.0
C16 C15 C20 C19 0.0
C16 C17 C18 C19 0.0
C17 C18 C19 C20 0.0
C18 C19 C20 C15 0.0
C20 C15 C16 C17 0.0
C15A C16A C17A C18A 0.0
C15A C14A C13A W1 105(2)
C15A C14A C13A C12 -137(2)
C16A C15A C20A C19A 0.0
C16A C15A C14A W1 69.0(19)
C16A C15A C14A C13A -15(3)
C16A C17A C18A C19A 0.0
C17A C18A C19A C20A 0.0
C18A C19A C20A C15A 0.0
C20A C15A C16A C17A 0.0
C20A C15A C14A W1 -113.0(14)
C20A C15A C14A C13A 163.1(19)
C14A C15A C16A C17A 178(2)
C14A C15A C20A C19A -178(2)
C13A C12 C13 W1 -64.7(19)
C13A C12 C13 C14 18.1(18)
